data_2021812
loop_
_publ_author_name
'Reiss, C\'eleste A.'
'van Mechelen, Jan B.'
'Goubitz, Kees'
'Peschar, Ren\'e'

_publ_section_title
;
 Reassessment of paracetamol orthorhombic Form III and determination of a
 novel low-temperature monoclinic Form III-m from powder diffraction data
;
_publ_section_keywords
;
powder diffraction, paracetamol; acetaminophen; polymorph; PXRD; reversible
phase transition; Rietveld refinement; crystal structure; reassessment; Monte
Carlo; structure prediction
;
_journal_coeditor_code SK3670
_journal_issue 3
_journal_name_full 'Acta Crystallographica Section C'
_journal_page_first 392
_journal_page_last 399
_journal_paper_doi 10.1107/S2053229618002619
_journal_volume 74
_journal_year 2018
_chemical_formula_iupac 'C8 H9 N O2'
_chemical_formula_moiety 'C8 H9 N O2'
_chemical_formula_structural 'C8 H9 N O2'
_chemical_formula_sum 'C8 H9 N O2'
_chemical_formula_weight 151.16
_chemical_name_common 'paracetamol formIII'
_chemical_name_systematic
; 
<i>N</i>-(4-Hydroxyphenyl)acetamid
;
_space_group_IT_number 29
_space_group_name_Hall 'P 2c -2ac'
_space_group_name_H-M_alt 'P c a 21'
_symmetry_cell_setting orthorhombic
_symmetry_space_group_name_Hall 'P 2c -2ac'
_symmetry_space_group_name_H-M 'P c a 21'
_audit_creation_date 2018-01-09T16:30
_audit_creation_method 'from EXP file using GSAS2CIF'
_audit_update_record ' 2018-01-09T16:30  Initial CIF as created by GSAS2CIF'
_cell_angle_alpha 90.0
_cell_angle_beta 90.0
_cell_angle_gamma 90.0
_cell_formula_units_Z 8
_cell_length_a 11.83760(29)
_cell_length_b 8.56880(30)
_cell_length_c 14.81837(16)
_cell_measurement_temperature 293
_cell_volume 1503.09(7)
_computing_structure_refinement GSAS
_diffrn_ambient_temperature 293
_diffrn_detector_type X'Celerator
_diffrn_measurement_device_type 'PANalytical X'Pert Pro MPD'
_diffrn_radiation_polarisn_ratio 0.95
_diffrn_radiation_probe x-ray
_diffrn_radiation_type 'Cu K\a'
_diffrn_radiation_wavelength 1.5418
_diffrn_source 'sealed X-ray tube'
_diffrn_source_target Cu
_diffrn_source_type 'PANalytical Cu LFF'
_exptl_absorpt_correction_T_max 1.00000
_exptl_absorpt_correction_T_min 1.00000
_exptl_absorpt_process_details
;   GSAS Absorption/surface roughness correction: function number 0
 No correction is applied.
;
_exptl_crystal_density_diffrn 1.336
_pd_block_id 2018-01-09T16:30|FORMIII-PCA21-NPLANE|J.B._van_Mechelen|X'Pert
_pd_calc_method 'Rietveld Refinement'
_pd_char_colour colourless
_pd_char_particle_morphology powder
_pd_meas_2theta_range_inc 0.008
_pd_meas_2theta_range_max 59.988
_pd_meas_2theta_range_min 1.004
_pd_meas_number_of_points 7374
_pd_meas_scan_method step
_pd_phase_name 'form III Pac21 MSL'
_pd_proc_2theta_range_inc 0.008
_pd_proc_2theta_range_max 59.96736
_pd_proc_2theta_range_min 0.98336
_pd_proc_info_datetime 2018-01-09T16:30:34
_pd_proc_ls_background_function
;   GSAS Background function number 1 with 16 terms.
 Shifted Chebyshev function of 1st kind
      1:    7766.23     2:   -5328.32     3:   -324.317     4:    1110.79    
      5:   -126.875     6:   -500.584     7:    112.527     8:    479.653    
      9:   -339.782    10:   -24.0167    11:    82.6839    12:   -38.4167    
     13:   -17.2172    14:    49.5366    15:    35.3569    16:   -110.026    
;
_pd_proc_ls_peak_cutoff 0.00500
_pd_proc_ls_pref_orient_corr
;   March-Dollase
 AXIS  1 Ratio=   1.07254  h= 0.000  k= 0.000  l= 1.000
 Prefered orientation correction range: Min=   0.81052, Max=   1.11075
;
_pd_proc_ls_profile_function
;
CW Profile function number 4 with  18 terms
Pseudovoigt profile coefficients as parameterized in
P. Thompson, D.E. Cox & J.B. Hastings (1987). J. Appl.
Cryst.,20,79-83.
Asymmetry correction of L.W. Finger, D.E. Cox & A. P. Jephcoat (1994).
J. Appl. Cryst.,27,892-900.
Microstrain broadening by P.W. Stephens,  (1999). J. Appl.
Cryst.,32,281-289.
#1(GU)   =  288.800 #2(GV)   =   -0.117 #3(GW)   =   12.617
#4(GP)   =    0.000 #5(LX)   =    4.245 #6(ptec) =     0.00
#7(trns) =     0.00 #8(shft) =   0.0000 #9(sfec) =     0.00
#10(S/L) =   0.0005 #11(H/L) =   0.0005 #12(eta) =   0.8231
#13(S400 ) =  1.8E-02 #14(S040 ) =  3.2E-02 #15(S004 ) =  2.1E-02
#16(S220 ) =  7.6E-02 #17(S202 ) =  1.3E-01 #18(S022 ) =  1.4E+01
Peak tails are ignored  where the intensity is below 0.0050 times the peak
Aniso. broadening axis   1.0   1.0   1.0
;
_pd_proc_ls_prof_R_factor 0.0307
_pd_proc_ls_prof_wR_expected 0.0097
_pd_proc_ls_prof_wR_factor 0.0422
_pd_proc_number_of_points 7374
_pd_spec_mounting ' glass capillary'
_pd_spec_mount_mode transmission
_pd_spec_shape cylinder
_pd_spec_size_axial 15
_pd_spec_size_equat 0.7
_refine_ls_extinction_method none
_refine_ls_goodness_of_fit_all 4.69
_refine_ls_hydrogen_treatment refxyz
_refine_ls_matrix_type full
_refine_ls_number_parameters 152
_refine_ls_number_restraints 131
_refine_ls_R_Fsqd_factor 0.03900
_refine_ls_shift/su_max 0.07
_refine_ls_shift/su_mean 0.01
_reflns_d_resolution_high 1.544
_reflns_d_resolution_low 8.569
_reflns_limit_h_max 7
_reflns_limit_h_min 0
_reflns_limit_k_max 5
_reflns_limit_k_min 0
_reflns_limit_l_max 9
_reflns_limit_l_min 0
_reflns_number_total 234
_cod_data_source_file sk3670sup1.cif
_cod_data_source_block FORMIII-PCA21-NPLANE_publ
_cod_database_code 2021812
_publcif_datablock.id {9c601f26-1996-455b-97e0-e9980e33e7fe}

_gsas_exptl_extinct_corr_t_min 1.00000
_gsas_exptl_extinct_corr_t_max 1.00000
_publcif_info_exptl_table_max_cols 4
_publcif_info_exptl_table_use_headnotes n
_publcif_funding_html
;
;
_geom_extra_table_head_e
;
Hydrogen-bridging scheme (\%A) for Form III-m
;
_geom_table_footnote_e
;
Symmetry codes: (i) <i>x</i>, <i>y</i>-1, <i>z</i>; 
(ii) <i>x</i>+1, <i>y</i>-1, <i>z</i>;
(iii) <i>x</i>, <i>y</i>+1, <i>z</i>;
(iv) <i>x</i>+1, <i>y</i>, <i>z</i>.
;
_geom_extra_table_head_d
;
Hydrogen-bridging scheme (\%A) for Form III-o
;
_geom_table_footnote_d
;
Symmetry codes: (i) <i>x</i>, <i>y</i>-1, <i>z</i>; 
(ii) <i>x</i>+1/2, -<i>y</i>, <i>z</i>;
(iii) <i>x</i>, <i>y</i>+1, <i>z</i>;
(iv) <i>x</i>-1/2, -<i>y</i>+1, <i>z</i>.
;

loop_
_symmetry_equiv_pos_site_id
_symmetry_equiv_pos_as_xyz
1 +x,+y,+z
2 -x+1/2,+y,+z+1/2
3 +x+1/2,-y,+z
4 -x,-y,+z+1/2

loop_
_atom_site_type_symbol
_atom_site_label
_atom_site_fract_x
_atom_site_fract_y
_atom_site_fract_z
_atom_site_occupancy
_atom_site_thermal_displace_type
_atom_site_U_iso_or_equiv
_atom_site_symmetry_multiplicity
C C1 0.42213(23) -0.09307(31) 0.2812(14) 1.0 Uiso 0.0685 4
C C2 0.37844(27) 0.04499(33) 0.25041(19) 1.0 Uiso 0.0685 4
C C3 0.44383(25) 0.1783(4) 0.25431(20) 1.0 Uiso 0.0685 4
C C4 0.55286(23) 0.17340(31) 0.28866(19) 1.0 Uiso 0.0685 4
C C5 0.59609(27) 0.03311(34) 0.32047(19) 1.0 Uiso 0.0685 4
C C6 0.53005(25) -0.09938(34) 0.31642(18) 1.0 Uiso 0.0685 4
O O7 0.35690(33) -0.2259(4) 0.27874(22) 1.0 Uiso 0.0685 4
N N8 0.61562(27) 0.31738(32) 0.28606(20) 1.0 Uiso 0.0685 4
C C9 0.57996(22) 0.46321(33) 0.26845(22) 1.0 Uiso 0.0685 4
C C10 0.67176(28) 0.5745(4) 0.24012(19) 1.0 Uiso 0.0685 4
O O11 0.48077(29) 0.4995(8) 0.27441(22) 1.0 Uiso 0.0685 4
H H21 0.3042(6) 0.0481(13) 0.22714(23) 1.0 Uiso 0.1369 4
H H31 0.4132(8) 0.2729(9) 0.23174(23) 1.0 Uiso 0.1369 4
H H51 0.6707(6) 0.0251(13) 0.34360(23) 1.0 Uiso 0.1369 4
H H61 0.5614(8) -0.1942(9) 0.33801(23) 1.0 Uiso 0.1369 4
H H71 0.4007(10) -0.3154(11) 0.29255(28) 1.0 Uiso 0.1369 4
H H81 0.6949(7) 0.3026(14) 0.27638(26) 1.0 Uiso 0.1369 4
H H101 0.7261(8) 0.5831(16) 0.28652(25) 1.0 Uiso 0.1369 4
H H102 0.7062(10) 0.5364(15) 0.18689(25) 1.0 Uiso 0.1369 4
H H103 0.6399(10) 0.6742(9) 0.22978(25) 1.0 Uiso 0.1369 4
C C21 0.81511(24) 0.59465(31) 0.01786(18) 1.0 Uiso 0.0685 4
C C22 0.85646(28) 0.46564(33) 0.06185(19) 1.0 Uiso 0.0685 4
C C23 0.79228(26) 0.3297(4) 0.06202(19) 1.0 Uiso 0.0685 4
C C24 0.68731(23) 0.32142(31) 0.01772(19) 1.0 Uiso 0.0685 4
C C25 0.64956(27) 0.45450(33) -0.02617(18) 1.0 Uiso 0.0685 4
C C26 0.71313(26) 0.5899(4) -0.02582(19) 1.0 Uiso 0.0685 4
O O27 0.87319(29) 0.7319(4) 0.01470(22) 1.0 Uiso 0.0685 4
N N28 0.61977(26) 0.17825(32) 0.02204(22) 1.0 Uiso 0.0685 4
C C29 0.64461(22) 0.02677(32) 0.04149(24) 1.0 Uiso 0.0685 4
C C30 0.54439(29) -0.0827(4) 0.05254(21) 1.0 Uiso 0.0685 4
O O31 0.74208(29) -0.0205(5) 0.04267(26) 1.0 Uiso 0.0685 4
H H221 0.9268(6) 0.4693(12) 0.09179(23) 1.0 Uiso 0.1369 4
H H231 0.8225(7) 0.2427(9) 0.09383(23) 1.0 Uiso 0.1369 4
H H251 0.5788(6) 0.4566(13) -0.05642(23) 1.0 Uiso 0.1369 4
H H261 0.6857(8) 0.6797(9) -0.05639(23) 1.0 Uiso 0.1369 4
H H271 0.8231(9) 0.8143(11) -0.00077(27) 1.0 Uiso 0.1369 4
H H281 0.5410(6) 0.2005(14) 0.02171(27) 1.0 Uiso 0.1369 4
H H301 0.4998(9) -0.0506(15) 0.10207(25) 1.0 Uiso 0.1369 4
H H302 0.4983(9) -0.0853(17) 0.00024(25) 1.0 Uiso 0.1369 4
H H303 0.5713(11) -0.1848(9) 0.06415(26) 1.0 Uiso 0.1369 4

loop_
_atom_type_symbol
_atom_type_number_in_cell
_atom_type_scat_dispersion_real
_atom_type_scat_dispersion_imag
_atom_type_scat_Cromer_Mann_a1
_atom_type_scat_Cromer_Mann_a2
_atom_type_scat_Cromer_Mann_a3
_atom_type_scat_Cromer_Mann_a4
_atom_type_scat_Cromer_Mann_b1
_atom_type_scat_Cromer_Mann_b2
_atom_type_scat_Cromer_Mann_b3
_atom_type_scat_Cromer_Mann_b4
_atom_type_scat_Cromer_Mann_c
_atom_type_scat_source
C 64.0 0.000 0.000 2.31000 20.8439 1.02000 10.2075 1.58860 0.56870 0.86500 51.6512 0.21560 International_Tables_Vol_C
O 16.0 0.000 0.000 3.04850 13.2771 2.28680 5.70110 1.54630 0.32390 0.86700 32.9089 0.25080 International_Tables_Vol_C
N 8.0 0.000 0.000 12.2126 0.00570 3.13220 9.89330 2.01250 28.9975 1.16630 0.58260 -11.529 International_Tables_Vol_C
H 72.0 0.000 0.000 0.49300 10.5109 0.32291 26.1257 0.14019 3.14236 0.04081 57.7997 0.00304 International_Tables_Vol_C

loop_
_geom_angle_atom_site_label_1
_geom_angle_atom_site_label_2
_geom_angle_atom_site_label_3
_geom_angle
_geom_angle_site_symmetry_1
_geom_angle_site_symmetry_3
_geom_angle_publ_flag
C2 C1 C6 120.61(27) 1_555 1_555 n
C2 C1 O7 119.6(6) 1_555 1_555 n
C6 C1 O7 119.8(6) 1_555 1_555 n
C1 C2 C3 119.27(35) 1_555 1_555 n
C1 C2 H21 119.8(8) 1_555 1_555 n
C3 C2 H21 120.9(7) 1_555 1_555 n
C2 C3 C4 120.76(28) 1_555 1_555 n
C2 C3 H31 118.5(6) 1_555 1_555 n
C4 C3 H31 120.7(6) 1_555 1_555 n
C3 C4 C5 119.55(27) 1_555 1_555 n
C3 C4 N8 116.34(26) 1_555 1_555 n
C5 C4 N8 124.08(26) 1_555 1_555 n
C4 C5 C6 119.26(28) 1_555 1_555 n
C4 C5 H51 121.9(7) 1_555 1_555 n
C6 C5 H51 118.9(7) 1_555 1_555 n
C1 C6 C5 120.55(30) 1_555 1_555 n
C1 C6 H61 121.5(6) 1_555 1_555 n
C5 C6 H61 117.9(6) 1_555 1_555 n
C1 O7 H71 110.9(8) 1_555 1_555 n
C4 N8 C9 129.73(28) 1_555 1_555 n
C4 N8 H81 113.3(8) 1_555 1_555 n
C9 N8 H81 113.7(8) 1_555 1_555 n
N8 C9 C10 114.60(25) 1_555 1_555 n
N8 C9 O11 121.7(4) 1_555 1_555 n
C10 C9 O11 123.7(4) 1_555 1_555 n
C9 C10 H101 109.7(7) 1_555 1_555 n
C9 C10 H102 109.0(8) 1_555 1_555 n
C9 C10 H103 109.2(7) 1_555 1_555 n
H101 C10 H102 109.9(9) 1_555 1_555 n
H101 C10 H103 108.6(10) 1_555 1_555 n
H102 C10 H103 110.4(8) 1_555 1_555 n
C22 C21 C26 120.95(27) 1_555 1_555 n
C22 C21 O27 122.07(28) 1_555 1_555 n
C26 C21 O27 116.98(27) 1_555 1_555 n
C21 C22 C23 118.71(29) 1_555 1_555 n
C21 C22 H221 120.7(7) 1_555 1_555 n
C23 C22 H221 120.6(7) 1_555 1_555 n
C22 C23 C24 121.59(28) 1_555 1_555 n
C22 C23 H231 116.9(6) 1_555 1_555 n
C24 C23 H231 121.5(6) 1_555 1_555 n
C23 C24 C25 117.51(26) 1_555 1_555 n
C23 C24 N28 120.24(26) 1_555 1_555 n
C25 C24 N28 122.21(26) 1_555 1_555 n
C24 C25 C26 120.85(28) 1_555 1_555 n
C24 C25 H251 121.4(7) 1_555 1_555 n
C26 C25 H251 117.7(7) 1_555 1_555 n
C21 C26 C25 120.39(27) 1_555 1_555 n
C21 C26 H261 120.2(6) 1_555 1_555 n
C25 C26 H261 119.5(6) 1_555 1_555 n
C21 O27 H271 109.5(7) 1_555 1_555 n
C24 N28 C29 133.58(27) 1_555 1_555 n
C24 N28 H281 111.5(8) 1_555 1_555 n
C29 N28 H281 113.8(8) 1_555 1_555 n
N28 C29 C30 116.23(26) 1_555 1_555 n
N28 C29 O31 121.49(30) 1_555 1_555 n
C30 C29 O31 122.02(30) 1_555 1_555 n
C29 C30 H301 109.9(8) 1_555 1_555 n
C29 C30 H302 112.1(8) 1_555 1_555 n
C29 C30 H303 109.0(8) 1_555 1_555 n
H301 C30 H302 108.7(9) 1_555 1_555 n
H301 C30 H303 108.4(9) 1_555 1_555 n
H302 C30 H303 108.7(10) 1_555 1_555 n

loop_
_geom_bond_atom_site_label_1
_geom_bond_atom_site_label_2
_geom_bond_distance
_geom_bond_site_symmetry_2
_geom_bond_publ_flag
C1 C2 1.369(8) 1_555 n
C1 C6 1.381(9) 1_555 n
C1 O7 1.376(5) 1_555 n
C2 C3 1.381(4) 1_555 n
C2 H21 0.944(8) 1_555 n
C3 C4 1.388(4) 1_555 n
C3 H31 0.949(9) 1_555 n
C4 C5 1.389(4) 1_555 n
C4 N8 1.441(4) 1_555 n
C5 C6 1.380(4) 1_555 n
C5 H51 0.950(8) 1_555 n
C6 H61 0.949(8) 1_555 n
O7 H71 0.948(10) 1_555 n
N8 C9 1.345(4) 1_555 n
N8 H81 0.957(8) 1_555 n
C9 C10 1.506(4) 1_555 n
C9 O11 1.218(4) 1_555 n
C10 H101 0.944(8) 1_555 n
C10 H102 0.946(8) 1_555 n
C10 H103 0.946(9) 1_555 n
C21 C22 1.373(4) 1_555 n
C21 C26 1.370(4) 1_555 n
C21 O27 1.363(4) 1_555 n
C22 C23 1.391(4) 1_555 n
C22 H221 0.944(7) 1_555 n
C23 C24 1.407(4) 1_555 n
C23 H231 0.952(8) 1_555 n
C24 C25 1.387(4) 1_555 n
C24 N28 1.466(4) 1_555 n
C25 C26 1.383(4) 1_555 n
C25 H251 0.950(7) 1_555 n
C26 H261 0.950(8) 1_555 n
O27 H271 0.950(10) 1_555 n
N28 C29 1.362(4) 1_555 n
N28 H281 0.952(8) 1_555 n
C29 C30 1.521(4) 1_555 n
C29 O31 1.223(4) 1_555 n
C30 H301 0.945(8) 1_555 n
C30 H302 0.948(8) 1_555 n
C30 H303 0.947(9) 1_555 n

loop_
_publcif_info_tables.block_id
_publcif_info_tables.reference_item
{8091db57-d9ec-44ed-9764-7fa6544d1edf} '_publcif_info_datablock.publ_exptl'
{8091db57-d9ec-44ed-9764-7fa6544d1edf} '_geom_extra_table_headA'
{8091db57-d9ec-44ed-9764-7fa6544d1edf} '_geom_extra_table_headB'
{8091db57-d9ec-44ed-9764-7fa6544d1edf} '_geom_extra_table_headC'
{8091db57-d9ec-44ed-9764-7fa6544d1edf} '_geom_extra_table_headD'
{8091db57-d9ec-44ed-9764-7fa6544d1edf} '_geom_extra_table_headE'

loop_
_publcif_info_cif.paper_type
CE

loop_
_publcif_info_datablock.id
_publcif_info_datablock.publ_exptl
_publcif_info_datablock.publ_geom
_publcif_info_datablock.structure
{8091db57-d9ec-44ed-9764-7fa6544d1edf} ? ? ?
{9c601f26-1996-455b-97e0-e9980e33e7fe} y y y
{a49eeb87-b11f-456d-a8e2-621b030d2203} y y y

loop_
_geom_extra_tabled_col_4
<i>D</i>---H
0.948(11)
0.958(9)
0.950(10)
0.952(8)
0.949(8)
0.952(8)

loop_
_geom_extra_tablee_col_6
<i>D</i>...<i>A</i>
2.694(5)
3.036(7)
2.856(6)
3.061(7)
2.701(6)
3.021(7)
2.648(5)
2.963(7)
2.878(4)
2.864(4)
2.873(4)
2.743(4)

loop_
_geom_extra_tabled_col_5
H...<i>A</i>
1.868(12)
2.028(9)
1.827(10)
2.072(8)
2.193(10)
2.562(9)

loop_
_geom_extra_tablee_col_4
<i>D</i>---H
0.948(10)
0.955(12)
0.949(10)
0.952(11)
0.953(10)
0.958(11)
0.950(10)
0.957(12)
0.947(7)
0.947(7)
0.949(7)
0.951(7)

loop_
_geom_extra_tabled_col_1
No.
1
2
3
4
5
6

loop_
_geom_extra_tablee_col_2
Type
.
.
.
.
.
.
.
.
Intra
Intra
Intra
Intra

loop_
_geom_extra_tabled_col_7
<i>D</i>---H...<i>A</i>
158.9(5)
165.3(9)
144.9(5)
174.6(9)
121.0(6)
113.8(5)

loop_
_geom_extra_tablee_col_5
H...<i>A</i>
2.217(10)
2.099(11)
1.907(10)
2.125(12)
1.791(9)
2.090(11)
1.845(8)
2.102(11)
2.287(7)
2.198(8)
2.270(7)
2.100(6)

loop_
_geom_extra_tabled_col_2
Type
.
.
.
.
Intra
Intra

loop_
_geom_extra_tabled_col_3
<i>D</i>---H...<i>A</i>
O7---H71...O11^i^
N8---H81...O7^ii^
O27---H271...O31^iii^
N28---H281...O27^iv^
C3---H31...O11
C23---H231...O31

loop_
_geom_extra_tablee_col_3
<i>D</i>---H...<i>A</i>
O7---H71...O11^i^
N8---H81...O47^ii^
O27---H271...O31^iii^
N28---H281...O67
O47---H471...O51^iii^
N48---H481...O7^iii^
O67---H671...O71^i^
N68---H681...O27^iv^
C3---H31...O11
C23---H231...O31
C43---H431...O51
C63---H631...O71

loop_
_geom_extra_tablee_col_7
<i>D</i>---H...<i>A</i>
110.1(5)
166.5(4)
178.6(7)
167.2(5)
158.7(7)
163.4(5)
144.6(7)
154.3(5)
119.9(8)
124.6(9)
120.8(8)
123.6(7)

loop_
_geom_extra_tablee_col_1
No.
1
2
3
4
5
6
7
8
9
11
13
15

loop_
_geom_extra_tabled_col_6
<i>D</i>...<i>A</i>
2.773(7)
2.964(5)
2.661(5)
3.021(5)
2.803(8)
3.072(5)

_cod_database_fobs_code 2021812
